data_7213933
loop_
_publ_author_name
'Dey, Rajdip'
'Bhattacharya, Biswajit'
'Pachfule, Pradip'
'Banerjee, Rahul'
'Ghoshal, Debajyoti'

_publ_section_title
;
 Flexible dicarboxylate based pillar-layer metal organic frameworks:
 differences in structure and porosity by tuning the pyridyl based
 N,N&#x2032; linkers
;
_journal_issue 11
_journal_name_full CrystEngComm
_journal_page_first 2305
_journal_paper_doi 10.1039/c3ce42028k
_journal_volume 16
_journal_year 2014
_chemical_formula_sum 'C33 H34 Cd2 N10 O10'
_chemical_formula_weight 955.50
_chemical_name_systematic
;
 ?
;
_space_group_IT_number 122
_symmetry_cell_setting tetragonal
_symmetry_space_group_name_Hall 'I -4 2bw'
_symmetry_space_group_name_H-M 'I -4 2 d'
_atom_sites_solution_hydrogens geom
_atom_sites_solution_primary direct
_atom_sites_solution_secondary difmap
_audit_creation_method SHELXL-97
_cell_angle_alpha 90.00
_cell_angle_beta 90.00
_cell_angle_gamma 90.00
_cell_formula_units_Z 8
_cell_length_a 15.8904(3)
_cell_length_b 15.8904(3)
_cell_length_c 29.0281(10)
_cell_measurement_reflns_used 250
_cell_measurement_temperature 298
_cell_measurement_theta_max 27.6
_cell_measurement_theta_min 1.5
_cell_volume 7329.7(3)
_computing_cell_refinement 'SMART APEX II'
_computing_data_collection 'SMART APEX II (Bruker,2010)'
_computing_data_reduction 'SAINT (Bruker,2000)'
_computing_molecular_graphics 'Ortep-3v2 for windows (Farrugia, 1997)'
_computing_publication_material 'PLATON (Spek, 2008)'
_computing_structure_refinement 'SHELXL-97 (Sheldrick, 2008)'
_computing_structure_solution 'SHELXS-97 (Sheldrick, 2008)'
_diffrn_ambient_temperature 298
_diffrn_measured_fraction_theta_full 0.995
_diffrn_measured_fraction_theta_max 0.995
_diffrn_measurement_device_type 'CCD area detector'
_diffrn_measurement_method 'phi and omega scans'
_diffrn_radiation_monochromator graphite
_diffrn_radiation_source 'fine-focus sealed tube'
_diffrn_radiation_type MoK\a
_diffrn_radiation_wavelength 0.71073
_diffrn_reflns_av_R_equivalents 0.0477
_diffrn_reflns_av_sigmaI/netI 0.0216
_diffrn_reflns_limit_h_max 20
_diffrn_reflns_limit_h_min -20
_diffrn_reflns_limit_k_max 20
_diffrn_reflns_limit_k_min -20
_diffrn_reflns_limit_l_max 37
_diffrn_reflns_limit_l_min -37
_diffrn_reflns_number 59356
_diffrn_reflns_theta_full 27.58
_diffrn_reflns_theta_max 27.58
_diffrn_reflns_theta_min 1.46
_exptl_absorpt_coefficient_mu 1.231
_exptl_absorpt_correction_T_max 0.9978
_exptl_absorpt_correction_T_min 0.8239
_exptl_absorpt_correction_type multi-scan
_exptl_absorpt_process_details
;
'XPREP' - A PROGRAM DATA PREPARATION & RECIPROCAL 
SPACE EXPLORATION,
Bruker Analytical X-ray Systems, 1997
;
_exptl_crystal_colour yellow
_exptl_crystal_density_diffrn 1.732
_exptl_crystal_density_method 'not measured'
_exptl_crystal_description Parallelopiped
_exptl_crystal_F_000 3824
_exptl_crystal_size_max 0.20
_exptl_crystal_size_mid 0.10
_exptl_crystal_size_min 0.10
_refine_diff_density_max 0.428
_refine_diff_density_min -0.323
_refine_diff_density_rms 0.061
_refine_ls_abs_structure_details 'Flack H D (1983), Acta Cryst. A39, 876-881'
_refine_ls_abs_structure_Flack -0.01(2)
_refine_ls_extinction_method none
_refine_ls_goodness_of_fit_ref 1.053
_refine_ls_hydrogen_treatment noref
_refine_ls_matrix_type full
_refine_ls_number_parameters 249
_refine_ls_number_reflns 4225
_refine_ls_number_restraints 0
_refine_ls_restrained_S_all 1.053
_refine_ls_R_factor_all 0.0292
_refine_ls_R_factor_gt 0.0238
_refine_ls_shift/su_max 0.002
_refine_ls_shift/su_mean 0.000
_refine_ls_structure_factor_coef Fsqd
_refine_ls_weighting_details 'calc w=1/[\s^2^(Fo^2^)+(0.0270P)^2^+2.2634P] where P=(Fo^2^+2Fc^2^)/3'
_refine_ls_weighting_scheme calc
_refine_ls_wR_factor_gt 0.0505
_refine_ls_wR_factor_ref 0.0531
_reflns_number_gt 3874
_reflns_number_total 4225
_reflns_threshold_expression >2\s(I)
_cod_data_source_file c3ce42028k.txt
_cod_data_source_block complex6
_cod_depositor_comments
;
The following automatic conversions were performed:

'_symmetry_cell_setting' value 'Tetragonal' changed to 'tetragonal'
according to
/usr/data/users/saulius/automatic-downloads/current/RSC/lib/dictionaries/cif_core.dic
dictionary named 'cif_core.dic' version 2.4.2 from 2011-04-26.

Automatic conversion script
Id: cif_fix_values 2281 2013-09-26 08:29:07Z andrius 
;
_cod_original_sg_symbol_H-M I-42d
_cod_database_code 7213933

loop_
_symmetry_equiv_pos_as_xyz
'x, y, z'
'x, -y+1/2, -z+1/4'
'-x, -y, z'
'-x, y+1/2, -z+1/4'
'-y+1/2, -x, z+3/4'
'-y, x, -z'
'y, -x, -z'
'y+1/2, x, z+3/4'
'x+1/2, y+1/2, z+1/2'
'x+1/2, -y+1, -z+3/4'
'-x+1/2, -y+1/2, z+1/2'
'-x+1/2, y+1, -z+3/4'
'-y+1, -x+1/2, z+5/4'
'-y+1/2, x+1/2, -z+1/2'
'y+1/2, -x+1/2, -z+1/2'
'y+1, x+1/2, z+5/4'

loop_
_atom_site_label
_atom_site_type_symbol
_atom_site_fract_x
_atom_site_fract_y
_atom_site_fract_z
_atom_site_U_iso_or_equiv
_atom_site_adp_type
_atom_site_occupancy
_atom_site_symmetry_multiplicity
_atom_site_calc_flag
_atom_site_refinement_flags
Cd1 Cd 0.284888(12) 0.944475(11) 0.937196(8) 0.03902(6) Uani 1 1 d .
C2 C 0.32092(19) 0.65902(17) 0.93721(16) 0.0582(8) Uani 1 1 d .
H2 H 0.3678 0.6241 0.9355 0.070 Uiso 1 1 calc R
N1 N 0.26673(15) 0.79892(13) 0.94046(9) 0.0433(5) Uani 1 1 d .
C3 C 0.24183(18) 0.62516(15) 0.93955(12) 0.0398(6) Uani 1 1 d .
C1 C 0.3307(2) 0.74568(17) 0.93746(15) 0.0590(9) Uani 1 1 d .
H1 H 0.3849 0.7676 0.9354 0.071 Uiso 1 1 calc R
N2 N 0.29532(18) 0.48771(13) 0.94086(14) 0.0580(7) Uani 1 1 d .
C6 C 0.22866(19) 0.53198(15) 0.93801(13) 0.0449(7) Uani 1 1 d .
C4 C 0.1762(2) 0.67995(18) 0.94331(14) 0.0543(8) Uani 1 1 d .
H4 H 0.1214 0.6597 0.9452 0.065 Uiso 1 1 calc R
C5 C 0.19099(18) 0.76526(17) 0.94433(13) 0.0515(8) Uani 1 1 d .
H5 H 0.1452 0.8012 0.9479 0.062 Uiso 1 1 calc R
C7 C 0.1415(2) 0.4997(2) 0.9330(2) 0.0867(15) Uani 1 1 d .
H7A H 0.1030 0.5462 0.9316 0.130 Uiso 1 1 calc R
H7B H 0.1279 0.4649 0.9590 0.130 Uiso 1 1 calc R
H7C H 0.1373 0.4672 0.9053 0.130 Uiso 1 1 calc R
N3 N 0.27975(17) 0.40039(13) 0.94005(12) 0.0573(7) Uani 1 1 d .
C8 C 0.34540(19) 0.35564(16) 0.93746(13) 0.0447(6) Uani 1 1 d .
C10 C 0.33077(18) 0.26261(15) 0.93702(12) 0.0396(6) Uani 1 1 d .
C14 C 0.24977(18) 0.23063(15) 0.93511(12) 0.0441(6) Uani 1 1 d .
H14 H 0.2040 0.2670 0.9335 0.053 Uiso 1 1 calc R
C11 C 0.39545(18) 0.20523(17) 0.93803(13) 0.0513(7) Uani 1 1 d .
H11 H 0.4509 0.2238 0.9379 0.062 Uiso 1 1 calc R
C9 C 0.4342(2) 0.3867(2) 0.93601(18) 0.0770(11) Uani 1 1 d .
H9A H 0.4718 0.3396 0.9339 0.115 Uiso 1 1 calc R
H9B H 0.4461 0.4179 0.9636 0.115 Uiso 1 1 calc R
H9C H 0.4416 0.4224 0.9097 0.115 Uiso 1 1 calc R
N4 N 0.30051(14) 0.08946(13) 0.93744(10) 0.0395(5) Uani 1 1 d .
C13 C 0.23712(17) 0.14448(15) 0.93554(12) 0.0450(7) Uani 1 1 d .
H13 H 0.1823 0.1241 0.9345 0.054 Uiso 1 1 calc R
C12 C 0.37830(18) 0.11979(16) 0.93921(12) 0.0473(7) Uani 1 1 d .
H12 H 0.4230 0.0822 0.9413 0.057 Uiso 1 1 calc R
O1 O 0.16211(14) 0.95349(15) 0.89604(8) 0.0587(6) Uani 1 1 d .
O3 O 0.21650(16) 0.95142(16) 1.01068(8) 0.0662(6) Uani 1 1 d .
N5 N 0.2829(2) 0.95846(16) 1.03385(10) 0.0606(7) Uani 1 1 d .
O5 O 0.2806(3) 0.9657(2) 1.07604(9) 0.0953(10) Uani 1 1 d .
O2 O 0.07990(14) 0.91795(14) 0.83881(9) 0.0584(6) Uani 1 1 d .
O4 O 0.35052(17) 0.95938(19) 1.01265(9) 0.0764(8) Uani 1 1 d .
C16 C 0.0174(2) 0.9234(3) 0.91261(14) 0.0765(13) Uani 1 1 d .
H16A H -0.0324 0.9099 0.8947 0.092 Uiso 1 1 calc R
H16B H 0.0279 0.8766 0.9333 0.092 Uiso 1 1 calc R
C15 C 0.09086(18) 0.93203(17) 0.88041(13) 0.0493(8) Uani 1 1 d .
C17 C 0.0000 1.0000 0.94058(19) 0.096(2) Uani 1 2 d S
H17A H 0.0481 1.0109 0.9603 0.115 Uiso 0.50 1 calc PR
H17B H -0.0481 0.9891 0.9603 0.115 Uiso 0.50 1 calc PR

loop_
_atom_site_aniso_label
_atom_site_aniso_U_11
_atom_site_aniso_U_22
_atom_site_aniso_U_33
_atom_site_aniso_U_23
_atom_site_aniso_U_13
_atom_site_aniso_U_12
Cd1 0.03797(11) 0.02056(9) 0.05853(11) 0.00028(10) 0.00515(10) 0.00083(8)
C2 0.0359(15) 0.0252(13) 0.113(3) -0.0006(19) 0.0120(19) 0.0034(12)
N1 0.0439(13) 0.0234(10) 0.0626(15) 0.0014(11) 0.0016(13) 0.0028(9)
C3 0.0451(15) 0.0239(12) 0.0503(15) 0.0035(13) 0.0057(15) -0.0013(11)
C1 0.0362(15) 0.0259(13) 0.115(3) 0.0006(19) 0.005(2) -0.0022(12)
N2 0.0582(17) 0.0169(11) 0.099(2) -0.0033(14) 0.0091(18) -0.0018(10)
C6 0.0487(17) 0.0248(12) 0.0612(16) 0.0005(14) 0.0109(18) -0.0041(11)
C4 0.0376(15) 0.0321(14) 0.093(3) 0.0039(17) 0.0064(18) -0.0006(12)
C5 0.0380(16) 0.0255(13) 0.091(2) 0.0078(15) 0.0080(16) 0.0069(11)
C7 0.050(2) 0.0339(17) 0.176(5) -0.006(3) 0.001(3) -0.0104(14)
N3 0.0530(15) 0.0192(10) 0.100(2) -0.0034(14) 0.0077(18) -0.0015(10)
C8 0.0466(16) 0.0248(12) 0.0626(17) 0.0009(15) 0.0085(17) -0.0009(11)
C10 0.0437(14) 0.0235(12) 0.0516(15) 0.0008(13) 0.0091(15) -0.0010(10)
C14 0.0392(14) 0.0268(13) 0.0664(17) -0.0013(16) 0.0070(14) 0.0058(12)
C11 0.0388(15) 0.0284(13) 0.087(2) -0.0007(17) 0.0126(18) -0.0040(12)
C9 0.053(2) 0.0290(14) 0.149(4) 0.002(2) 0.004(3) -0.0076(14)
N4 0.0410(13) 0.0222(9) 0.0552(13) -0.0021(11) 0.0049(12) 0.0018(9)
C13 0.0387(15) 0.0268(12) 0.0694(19) -0.0035(15) 0.0037(16) -0.0017(11)
C12 0.0390(14) 0.0262(12) 0.077(2) 0.0008(15) 0.0095(16) 0.0067(11)
O1 0.0454(12) 0.0546(14) 0.0762(15) 0.0148(12) -0.0031(11) -0.0014(12)
O3 0.0621(15) 0.0706(16) 0.0659(13) -0.0101(13) 0.0112(12) -0.0090(15)
N5 0.083(2) 0.0361(14) 0.0623(17) 0.0048(12) 0.0027(18) -0.0023(17)
O5 0.139(3) 0.090(2) 0.0567(15) -0.0010(14) -0.0048(17) -0.014(2)
O2 0.0475(13) 0.0446(13) 0.0830(17) 0.0010(12) 0.0074(12) -0.0053(10)
O4 0.0593(16) 0.089(2) 0.0813(17) 0.0199(15) -0.0031(14) 0.0065(14)
C16 0.052(2) 0.084(3) 0.094(3) 0.052(2) 0.0248(19) 0.019(2)
C15 0.0369(15) 0.0270(14) 0.084(2) 0.0192(15) 0.0137(15) 0.0072(12)
C17 0.054(3) 0.193(7) 0.040(3) 0.000 0.000 0.038(4)

loop_
_atom_type_symbol
_atom_type_description
_atom_type_scat_dispersion_real
_atom_type_scat_dispersion_imag
_atom_type_scat_source
C C 0.0033 0.0016 'International Tables Vol C Tables 4.2.6.8 and 6.1.1.4'
H H 0.0000 0.0000 'International Tables Vol C Tables 4.2.6.8 and 6.1.1.4'
N N 0.0061 0.0033 'International Tables Vol C Tables 4.2.6.8 and 6.1.1.4'
O O 0.0106 0.0060 'International Tables Vol C Tables 4.2.6.8 and 6.1.1.4'
Cd Cd -0.8075 1.2024 'International Tables Vol C Tables 4.2.6.8 and 6.1.1.4'

loop_
_geom_angle_atom_site_label_1
_geom_angle_atom_site_label_2
_geom_angle_atom_site_label_3
_geom_angle
_geom_angle_site_symmetry_1
_geom_angle_site_symmetry_3
O1 Cd1 O2 129.13(9) . 12_546
O1 Cd1 N4 91.75(9) . 1_565
O2 Cd1 N4 94.73(8) 12_546 1_565
O1 Cd1 N1 88.73(9) . .
O2 Cd1 N1 86.99(8) 12_546 .
N4 Cd1 N1 177.32(9) 1_565 .
O1 Cd1 O3 94.30(9) . .
O2 Cd1 O3 135.99(9) 12_546 .
N4 Cd1 O3 90.01(9) 1_565 .
N1 Cd1 O3 87.33(9) . .
O1 Cd1 O4 145.74(9) . .
O2 Cd1 O4 85.05(9) 12_546 .
N4 Cd1 O4 81.65(10) 1_565 .
N1 Cd1 O4 96.48(9) . .
O3 Cd1 O4 52.39(9) . .
O1 Cd1 O1 77.58(8) . 12_546
O2 Cd1 O1 52.98(8) 12_546 12_546
N4 Cd1 O1 84.95(9) 1_565 12_546
N1 Cd1 O1 97.72(9) . 12_546
O3 Cd1 O1 170.27(8) . 12_546
O4 Cd1 O1 134.52(8) . 12_546
C3 C2 C1 119.6(3) . .
C5 N1 C1 116.5(2) . .
C5 N1 Cd1 121.15(18) . .
C1 N1 Cd1 122.36(18) . .
C4 C3 C2 117.1(2) . .
C4 C3 C6 121.9(3) . .
C2 C3 C6 121.1(2) . .
N1 C1 C2 123.3(3) . .
C6 N2 N3 113.4(3) . .
N2 C6 C7 126.2(3) . .
N2 C6 C3 115.4(3) . .
C7 C6 C3 118.4(3) . .
C3 C4 C5 120.0(3) . .
N1 C5 C4 123.5(3) . .
C8 N3 N2 114.2(3) . .
N3 C8 C9 126.5(3) . .
N3 C8 C10 115.3(3) . .
C9 C8 C10 118.2(2) . .
C11 C10 C14 116.9(2) . .
C11 C10 C8 122.6(3) . .
C14 C10 C8 120.5(2) . .
C13 C14 C10 119.8(2) . .
C10 C11 C12 120.3(3) . .
C12 N4 C13 117.8(2) . .
C12 N4 Cd1 117.44(16) . 1_545
C13 N4 Cd1 124.76(17) . 1_545
N4 C13 C14 122.6(3) . .
N4 C12 C11 122.5(3) . .
C15 O1 Cd1 158.6(2) . .
C15 O1 Cd1 86.62(19) . 12_546
Cd1 O1 Cd1 102.02(8) . 12_546
N5 O3 Cd1 95.71(18) . .
O5 N5 O4 121.3(4) . .
O5 N5 O3 121.0(4) . .
O4 N5 O3 117.6(3) . .
C15 O2 Cd1 98.88(19) . 12_546
N5 O4 Cd1 94.3(2) . .
C17 C16 C15 114.1(3) . .
O2 C15 O1 121.5(3) . .
O2 C15 C16 118.7(3) . .
O1 C15 C16 119.8(3) . .
C16 C17 C16 113.9(4) . 3_575

loop_
_geom_bond_atom_site_label_1
_geom_bond_atom_site_label_2
_geom_bond_distance
_geom_bond_site_symmetry_2
Cd1 O1 2.292(2) .
Cd1 O2 2.316(2) 12_546
Cd1 N4 2.317(2) 1_565
Cd1 N1 2.333(2) .
Cd1 O3 2.396(2) .
Cd1 O4 2.437(3) .
Cd1 O1 2.563(2) 12_546
C2 C3 1.369(4) .
C2 C1 1.386(4) .
N1 C5 1.322(4) .
N1 C1 1.325(4) .
C3 C4 1.363(4) .
C3 C6 1.496(3) .
N2 C6 1.274(4) .
N2 N3 1.410(3) .
C6 C7 1.484(4) .
C4 C5 1.376(4) .
N3 C8 1.265(4) .
C8 C9 1.495(4) .
C8 C10 1.496(3) .
C10 C11 1.374(4) .
C10 C14 1.385(4) .
C14 C13 1.384(3) .
C11 C12 1.385(4) .
N4 C12 1.328(4) .
N4 C13 1.335(3) .
N4 Cd1 2.317(2) 1_545
O1 C15 1.266(4) .
O1 Cd1 2.563(2) 12_546
O3 N5 1.257(4) .
N5 O5 1.230(4) .
N5 O4 1.238(4) .
O2 C15 1.240(4) .
O2 Cd1 2.316(2) 12_546
C16 C17 1.489(5) .
C16 C15 1.502(4) .
C17 C16 1.489(5) 3_575
